data_2003646
loop_
_publ_author_name
'Wireko, F. C.'
'Matthews, R. S.'
'Thoman, S. M.'
'Hennes, D. H.'
'Sickman, L. H.'

_publ_section_title
;
 An Unexpected Intermediate in the Synthesis of Substituted Pyridones
;
_journal_issue 7
_journal_name_full 'Acta Crystallographica Section C'
_journal_page_first 1404
_journal_page_last 1407
_journal_paper_doi 10.1107/S0108270195001259
_journal_volume 51
_journal_year 1995
_chemical_formula_moiety 'C15 H20 N2 O3'
_chemical_formula_sum 'C15 H20 N2 O3'
_chemical_formula_weight 276.3
_space_group_IT_number 14
_symmetry_cell_setting monoclinic
_symmetry_space_group_name_Hall '-P 2yab'
_symmetry_space_group_name_H-M 'P 1 21/a 1'
_atom_type_scat_source 'SHELXTL-Plus (Sheldrick, 1990)'
_cell_angle_alpha 90.
_cell_angle_beta 109.31(1)
_cell_angle_gamma 90.
_cell_formula_units_Z 4
_cell_length_a 9.248(2)
_cell_length_b 16.521(4)
_cell_length_c 10.359(2)
_cell_measurement_reflns_used 25
_cell_measurement_temperature 294
_cell_measurement_theta_max 22
_cell_measurement_theta_min 15
_cell_volume 1493.7(6)
_diffrn_measurement_device 'Rigaku AFC5R RU200'
_diffrn_measurement_method \q-2\q
_diffrn_radiation_type CuK\a
_diffrn_radiation_wavelength 1.540598
_diffrn_reflns_av_R_equivalents 0.02
_diffrn_reflns_limit_h_max 10
_diffrn_reflns_limit_h_min 0
_diffrn_reflns_limit_k_max 18
_diffrn_reflns_limit_k_min 0
_diffrn_reflns_limit_l_max 10
_diffrn_reflns_limit_l_min -11
_diffrn_reflns_number 2476
_diffrn_reflns_theta_max 120
_diffrn_standards_decay_% 0
_diffrn_standards_interval_count 150
_diffrn_standards_number 3
_exptl_absorpt_coefficient_mu 0.67
_exptl_absorpt_correction_type none
_exptl_crystal_colour colorless
_exptl_crystal_density_diffrn 1.2
_exptl_crystal_description plate
_exptl_crystal_size_max 0.4
_exptl_crystal_size_mid 0.4
_exptl_crystal_size_min 0.03
_refine_diff_density_max 0.25
_refine_diff_density_min -0.19
_refine_ls_extinction_method none
_refine_ls_goodness_of_fit_obs 2.43
_refine_ls_number_parameters 181
_refine_ls_number_reflns 1529
_refine_ls_R_factor_obs 0.052
_refine_ls_shift/esd_max 0.006
_refine_ls_structure_factor_coef F
_refine_ls_weighting_details 'w = 1/\s^2^(F)'
_refine_ls_weighting_scheme calc
_refine_ls_wR_factor_obs 0.035
_reflns_number_observed 1529
_reflns_number_total 2224
_reflns_observed_criterion F>=4\s(F)
_cod_data_source_file cr1149.cif
_cod_data_source_block cr1149a
_cod_depositor_comments
;
The following automatic conversions were performed:

'_refine_ls_weighting_scheme' value 'w = 1/\s^2^(F)' was changed to
'calc'. New tag '_refine_ls_weighting_details' was created. The value
of the new tag was set to 'w = 1/\s^2^(F)'.

Automatic conversion script
Id: cif_fix_values 3143 2015-03-26 13:38:13Z robertas 
;
_cod_original_sg_symbol_H-M 'P 21/a'
_cod_database_code 2003646

loop_
_symmetry_equiv_pos_as_xyz
x,y,z
1/2+x,1/2-y,z
-x,-y,-z
1/2-x,1/2+y,-z

loop_
_atom_site_label
_atom_site_fract_x
_atom_site_fract_y
_atom_site_fract_z
_atom_site_U_iso_or_equiv
O(1) .1969(2) .8675(1) .0022(2) .048(1)
O(2) -.0063(3) .7331(1) -.1773(2) .075(1)
O(1W) .0607(2) .5686(1) -.1286(3) .092(1)
N(1) -.0059(3) .9778(2) -.2106(3) .052(1)
N(2) .2565(3) .9894(2) -.1526(3) .054(1)
C(1) .1458(3) .8529(2) -.1418(3) .042(1)
C(2) -.0078(4) .8078(2) -.1812(3) .052(1)
C(3) -.1383(4) .8563(2) -.2061(3) .066(2)
C(4) -.1303(4) .9388(2) -.2107(3) .064(2)
C(5) .1314(3) .9339(2) -.2149(3) .044(1)
C(6) .1160(4) .9170(2) -.3645(3) .070(2)
C(7) .0241(4) 1.0646(2) -.1961(4) .067(2)
C(8) .1893(4) 1.0709(2) -.1907(4) .070(2)
C(9) .2643(5) .7974(2) .0784(3) .086(2)
C(10) .3365(4) .8200(2) .2264(4) .060(2)
C(11) .2911(4) .7787(2) .3215(4) .074(2)
C(12) .3584(6) .7977(3) .4597(5) .097(3)
C(13) .4642(6) .8565(3) .4969(5) .116(3)
C(14) .5069(5) .8975(3) .4034(6) .110(3)
C(15) .4419(5) .8788(2) .2666(5) .080(2)
H(1WA) .0504 .6246 -.1280 .080
H(1WB) -.0324 .5491 -.1391 .080
H(2N) .2836 .9836 -.0686 .080
H(1A) .2185 .8184 -.1624 .080
H(3A) -.2348 .8320 -.2203 .080
H(4A) -.2130 .9707 -.2146 .080
H(6A) .1128 .9691 -.4179 .080
H(6B) .2055 .8881 -.3655 .080
H(6C) .0271 .8866 -.4109 .080
H(7A) -.0454 1.0957 -.2733 .080
H(7B) .0118 1.0852 -.1094 .080
H(8A) .2540 1.1121 -.1235 .080
H(8B) .1991 1.0868 -.2765 .080
H(9A) .3473 .7883 .0472 .080
H(9B) .1709 .7478 .0559 .080
H(11A) .2140 .7386 .2958 .080
H(12A) .3307 .7656 .5242 .080
H(13A) .5037 .8676 .5897 .080
H(14A) .5771 .9442 .4222 .080
H(15A) .4660 .9115 .1948 .080

loop_
_geom_angle_atom_site_label_1
_geom_angle_atom_site_label_2
_geom_angle_atom_site_label_3
_geom_angle
_geom_angle_publ_flag
C(1) O(1) C(9) 112.0(2) yes
C(4) N(1) C(5) 121.2(3) yes
C(4) N(1) C(7) 128.1(3) yes
C(5) N(1) C(7) 110.5(3) yes
C(5) N(2) C(8) 104.7(2) yes
O(1) C(1) C(2) 108.5(3) yes
O(1) C(1) C(5) 108.4(2) yes
C(2) C(1) C(5) 111.9(2) yes
O(2) C(2) C(1) 118.5(3) yes
O(2) C(2) C(3) 125.3(3) yes
C(1) C(2) C(3) 115.9(3) yes
C(2) C(3) C(4) 121.6(3) yes
N(1) C(4) C(3) 123.1(3) yes
N(1) C(5) N(2) 104.1(2) yes
N(1) C(5) C(1) 110.6(3) yes
N(2) C(5) C(1) 114.2(2) yes
N(1) C(5) C(6) 109.0(2) yes
N(2) C(5) C(6) 111.0(3) yes
C(1) C(5) C(6) 107.8(2) yes
N(1) C(7) C(8) 103.1(3) yes
N(2) C(8) C(7) 106.1(3) yes
O(1) C(9) C(10) 109.2(3) yes
C(9) C(10) C(11) 118.1(3) yes
C(9) C(10) C(15) 121.9(4) yes
C(11) C(10) C(15) 120.0(4) yes
C(10) C(11) C(12) 119.1(4) yes
C(11) C(12) C(13) 119.5(5) yes
C(12) C(13) C(14) 121.2(5) yes
C(13) C(14) C(15) 119.7(4) yes
C(10) C(15) C(14) 120.4(5) yes

loop_
_geom_bond_atom_site_label_1
_geom_bond_atom_site_label_2
_geom_bond_distance
_geom_bond_publ_flag
O(1) C(1) 1.428(4) yes
O(1) C(9) 1.424(4) yes
O(2) C(2) 1.235(4) yes
N(1) C(4) 1.319(5) yes
N(1) C(5) 1.476(4) yes
N(1) C(7) 1.459(4) yes
N(2) C(5) 1.450(4) yes
N(2) C(8) 1.480(4) yes
C(1) C(2) 1.535(4) yes
C(1) C(5) 1.521(4) yes
C(2) C(3) 1.400(5) yes
C(3) C(4) 1.365(5) yes
C(5) C(6) 1.534(5) yes
C(7) C(8) 1.514(5) yes
C(9) C(10) 1.503(5) yes
C(10) C(11) 1.373(6) yes
C(10) C(15) 1.342(5) yes
C(11) C(12) 1.394(6) yes
C(12) C(13) 1.341(7) yes
C(13) C(14) 1.344(9) yes
C(14) C(15) 1.379(7) yes
